data_1569818
loop_
_publ_author_name
'Knerr, Steven'
'B\"ohme, Uwe'
'Herbig, Marcus'

_publ_contact_author
;Uwe B\"ohme 
 Institut f\"ur Anorganische Chemie  
 Technische Universit\"at Bergakademie Freiberg
 Leipziger Str. 29 
 09599 Freiberg 
 Germany
;
_publ_section_title
;
 Coordinative Unsaturation in an Antimony(III)-Complex with the
 2-Salicylidenaminophenolato Ligand: Synthesis, Crystal Structure,
 Spectroscopic Analysis, and DFT Studies
;
_journal_issue 9
_journal_name_full Crystals
_journal_page_first 1300
_journal_paper_doi 10.3390/cryst13091300
_journal_volume 13
_journal_year 2023
_chemical_formula_moiety 'C15 H14 N O3 Sb'
_chemical_formula_sum 'C15 H14 N O3 Sb'
_chemical_formula_weight 378.02
_chemical_melting_point 429
_space_group_crystal_system monoclinic
_space_group_IT_number 14
_space_group_name_Hall '-P 2ybc'
_space_group_name_H-M_alt 'P 1 21/c 1'
_atom_sites_solution_hydrogens geom
_atom_sites_solution_primary direct
_audit_creation_method SHELXL-2017/1
_cell_angle_alpha 90
_cell_angle_beta 104.932(4)
_cell_angle_gamma 90
_cell_formula_units_Z 4
_cell_length_a 10.8915(6)
_cell_length_b 16.5156(6)
_cell_length_c 7.7866(4)
_cell_measurement_reflns_used 46353
_cell_measurement_temperature 153(2)
_cell_measurement_theta_max 56.05
_cell_measurement_theta_min 3.87
_cell_volume 1353.35(12)
_computing_cell_refinement 'STOE X-AREA (STOE, 2009)'
_computing_data_collection 'STOE X-AREA (STOE, 2009)'
_computing_data_reduction 'STOE X-RED (STOE, 2009)'
_computing_molecular_graphics 'ORTEP3 (Farrugia, 1997)'
_computing_publication_material 'SHELXL-2018 (Sheldrick, 2015b)'
_computing_structure_refinement 'SHELXL-2018 (Sheldrick, 2015b)'
_computing_structure_solution 'SHELXT (Sheldrick, 2015a)'
_diffrn_ambient_temperature 153
_diffrn_detector 'image plate (34 cm diameter)'
_diffrn_detector_area_resol_mean 6.67
_diffrn_detector_type STOE
_diffrn_measured_fraction_theta_full 0.998
_diffrn_measured_fraction_theta_max 0.991
_diffrn_measurement_details ' 386 frames, detector distance = 114 mm'
_diffrn_measurement_device '2-circle goniometer'
_diffrn_measurement_device_type 'STOE IPDS 2'
_diffrn_measurement_method 'rotation method'
_diffrn_radiation_collimation '0.5 mm diameter, monocapillary'
_diffrn_radiation_monochromator 'plane graphite'
_diffrn_radiation_polarisn_norm 0
_diffrn_radiation_type 'Mo K\a'
_diffrn_radiation_wavelength 0.71073
_diffrn_reflns_av_R_equivalents 0.0209
_diffrn_reflns_av_unetI/netI 0.0095
_diffrn_reflns_Laue_measured_fraction_full 0.998
_diffrn_reflns_Laue_measured_fraction_max 0.991
_diffrn_reflns_limit_h_max 14
_diffrn_reflns_limit_h_min -14
_diffrn_reflns_limit_k_max 21
_diffrn_reflns_limit_k_min -21
_diffrn_reflns_limit_l_max 9
_diffrn_reflns_limit_l_min -10
_diffrn_reflns_number 19113
_diffrn_reflns_point_group_measured_fraction_full 0.998
_diffrn_reflns_point_group_measured_fraction_max 0.991
_diffrn_reflns_theta_full 25.242
_diffrn_reflns_theta_max 27.647
_diffrn_reflns_theta_min 2.295
_diffrn_source 'sealed X-ray tube, 12 x 0.4 mm long-fine focus'
_diffrn_source_current 40
_diffrn_source_power 2.000
_diffrn_source_voltage 50
_exptl_absorpt_coefficient_mu 2.045
_exptl_absorpt_correction_T_max 0.8002
_exptl_absorpt_correction_T_min 0.5865
_exptl_absorpt_correction_type integration
_exptl_absorpt_process_details 'X-RED; Stoe, 2009'
_exptl_crystal_colour orange
_exptl_crystal_density_diffrn 1.855
_exptl_crystal_description Prism
_exptl_crystal_F_000 744
_exptl_crystal_size_max 0.350
_exptl_crystal_size_mid 0.220
_exptl_crystal_size_min 0.150
_refine_diff_density_max 0.442
_refine_diff_density_min -0.549
_refine_diff_density_rms 0.086
_refine_ls_extinction_coef 0.0057(5)
_refine_ls_extinction_expression Fc^*^=kFc[1+0.001xFc^2^\l^3^/sin(2\q)]^-1/4^
_refine_ls_extinction_method 'SHELXL-2017/1 (Sheldrick 2017)'
_refine_ls_goodness_of_fit_ref 1.234
_refine_ls_hydrogen_treatment constr
_refine_ls_matrix_type full
_refine_ls_number_parameters 183
_refine_ls_number_reflns 3130
_refine_ls_number_restraints 0
_refine_ls_restrained_S_all 1.234
_refine_ls_R_factor_all 0.0257
_refine_ls_R_factor_gt 0.0231
_refine_ls_shift/su_max 0.001
_refine_ls_shift/su_mean 0.000
_refine_ls_structure_factor_coef Fsqd
_refine_ls_weighting_details 'w=1/[\s^2^(Fo^2^)+(0.0221P)^2^+2.1892P] where P=(Fo^2^+2Fc^2^)/3'
_refine_ls_weighting_scheme calc
_refine_ls_wR_factor_gt 0.0551
_refine_ls_wR_factor_ref 0.0571
_reflns_Friedel_coverage 0.000
_reflns_number_gt 2948
_reflns_number_total 3130
_reflns_threshold_expression 'I > 2\s(I)'
_cod_data_source_file SK5_3.cif
_cod_data_source_block SK5_3
_cod_original_sg_symbol_H-M 'P 21/c'
_cod_database_code 1569818
_shelx_shelxl_version_number 2017/1
_shelx_space_group_comment
;
The symmetry employed for this shelxl refinement is uniquely defined
by the following loop, which should always be used as a source of
symmetry information in preference to the above space-group names.
They are only intended as comments.
;
_shelx_estimated_absorpt_t_min 0.535
_shelx_estimated_absorpt_t_max 0.749

loop_
_space_group_symop_operation_xyz
'x, y, z'
'-x, y+1/2, -z+1/2'
'-x, -y, -z'
'x, -y-1/2, z-1/2'

loop_
_atom_site_label
_atom_site_type_symbol
_atom_site_fract_x
_atom_site_fract_y
_atom_site_fract_z
_atom_site_U_iso_or_equiv
_atom_site_adp_type
_atom_site_occupancy
_atom_site_site_symmetry_order
_atom_site_calc_flag
_atom_site_refinement_flags_posn
_atom_site_refinement_flags_adp
_atom_site_refinement_flags_occupancy
_atom_site_disorder_assembly
_atom_site_disorder_group
Sb1 Sb 0.55889(2) 0.27837(2) 0.61029(2) 0.01442(7) Uani 1 1 d . . . . .
N1 N 0.42810(19) 0.38084(12) 0.5930(3) 0.0157(4) Uani 1 1 d . . . . .
O1 O 0.64117(17) 0.33419(11) 0.8617(2) 0.0198(4) Uani 1 1 d . . . . .
O2 O 0.41310(17) 0.26104(11) 0.3679(2) 0.0202(4) Uani 1 1 d . . . . .
C1 C 0.4566(2) 0.45057(15) 0.6702(3) 0.0174(5) Uani 1 1 d . . . . .
H1 H 0.396951 0.492978 0.631365 0.021 Uiso 1 1 calc R U . . .
C2 C 0.5675(2) 0.47057(15) 0.8067(3) 0.0176(5) Uani 1 1 d . . . . .
C3 C 0.6559(2) 0.41244(15) 0.8969(3) 0.0170(5) Uani 1 1 d . . . . .
C4 C 0.7608(3) 0.43923(17) 1.0299(3) 0.0238(5) Uani 1 1 d . . . . .
H4 H 0.822139 0.401198 1.090876 0.029 Uiso 1 1 calc R U . . .
C5 C 0.7760(3) 0.52047(17) 1.0732(4) 0.0248(5) Uani 1 1 d . . . . .
H5 H 0.848879 0.537595 1.161614 0.030 Uiso 1 1 calc R U . . .
C6 C 0.6863(3) 0.57774(16) 0.9894(4) 0.0243(5) Uani 1 1 d . . . . .
H6 H 0.696245 0.633151 1.022837 0.029 Uiso 1 1 calc R U . . .
C7 C 0.5835(3) 0.55266(16) 0.8580(3) 0.0213(5) Uani 1 1 d . . . . .
H7 H 0.521891 0.591279 0.800354 0.026 Uiso 1 1 calc R U . . .
C8 C 0.3085(2) 0.36836(15) 0.4694(3) 0.0174(5) Uani 1 1 d . . . . .
C9 C 0.3058(2) 0.30193(15) 0.3569(3) 0.0169(4) Uani 1 1 d . . . . .
C10 C 0.1908(3) 0.28058(16) 0.2382(4) 0.0226(5) Uani 1 1 d . . . . .
H10 H 0.186441 0.234220 0.164665 0.027 Uiso 1 1 calc R U . . .
C11 C 0.0836(3) 0.32668(18) 0.2277(4) 0.0290(6) Uani 1 1 d . . . . .
H11 H 0.006214 0.312525 0.144669 0.035 Uiso 1 1 calc R U . . .
C12 C 0.0875(3) 0.39363(19) 0.3371(4) 0.0293(6) Uani 1 1 d . . . . .
H12 H 0.013189 0.425248 0.327703 0.035 Uiso 1 1 calc R U . . .
C13 C 0.2000(3) 0.41438(17) 0.4603(4) 0.0234(5) Uani 1 1 d . . . . .
H13 H 0.202719 0.459361 0.537263 0.028 Uiso 1 1 calc R U . . .
O3 O 0.65245(17) 0.35281(11) 0.4917(2) 0.0201(4) Uani 1 1 d . . . . .
C14 C 0.7824(2) 0.33733(19) 0.4944(4) 0.0279(6) Uani 1 1 d . . . . .
H14A H 0.802203 0.365753 0.392905 0.033 Uiso 1 1 calc R U . . .
H14B H 0.793021 0.278565 0.477817 0.033 Uiso 1 1 calc R U . . .
C15 C 0.8756(3) 0.3636(2) 0.6624(4) 0.0314(6) Uani 1 1 d . . . . .
H15A H 0.860791 0.420575 0.685791 0.047 Uiso 1 1 calc R U . . .
H15B H 0.962209 0.357019 0.649678 0.047 Uiso 1 1 calc R U . . .
H15C H 0.864643 0.330287 0.761609 0.047 Uiso 1 1 calc R U . . .

loop_
_atom_site_aniso_label
_atom_site_aniso_U_11
_atom_site_aniso_U_22
_atom_site_aniso_U_33
_atom_site_aniso_U_23
_atom_site_aniso_U_13
_atom_site_aniso_U_12
Sb1 0.01603(10) 0.01271(10) 0.01429(10) 0.00167(5) 0.00348(6) 0.00151(6)
N1 0.0159(9) 0.0153(9) 0.0156(9) 0.0020(7) 0.0033(8) 0.0016(7)
O1 0.0251(9) 0.0157(8) 0.0162(8) 0.0009(7) 0.0013(7) 0.0007(7)
O2 0.0165(8) 0.0214(9) 0.0214(9) -0.0034(7) 0.0028(7) 0.0011(7)
C1 0.0179(11) 0.0157(11) 0.0191(11) 0.0030(9) 0.0054(9) 0.0032(9)
C2 0.0186(11) 0.0191(12) 0.0155(11) 0.0010(9) 0.0053(9) -0.0009(9)
C3 0.0207(11) 0.0162(11) 0.0151(10) -0.0010(9) 0.0065(9) -0.0025(9)
C4 0.0233(13) 0.0257(13) 0.0192(12) -0.0031(10) -0.0002(10) 0.0012(10)
C5 0.0250(13) 0.0264(14) 0.0207(12) -0.0060(10) 0.0017(10) -0.0052(11)
C6 0.0318(14) 0.0188(12) 0.0239(13) -0.0031(10) 0.0099(11) -0.0035(10)
C7 0.0257(13) 0.0189(12) 0.0206(12) 0.0020(9) 0.0086(10) 0.0008(10)
C8 0.0162(11) 0.0177(11) 0.0174(11) 0.0026(9) 0.0024(9) -0.0023(9)
C9 0.0154(11) 0.0172(11) 0.0177(11) 0.0026(9) 0.0038(9) -0.0013(9)
C10 0.0194(12) 0.0225(13) 0.0237(12) -0.0037(10) 0.0015(10) -0.0024(10)
C11 0.0191(12) 0.0305(15) 0.0318(15) -0.0042(12) -0.0034(11) -0.0027(11)
C12 0.0197(13) 0.0309(15) 0.0349(15) -0.0024(12) 0.0026(11) 0.0052(11)
C13 0.0203(12) 0.0255(13) 0.0234(12) -0.0019(10) 0.0040(10) 0.0014(10)
O3 0.0172(8) 0.0224(9) 0.0211(9) 0.0037(7) 0.0058(7) -0.0009(7)
C14 0.0182(12) 0.0355(15) 0.0325(14) -0.0087(12) 0.0115(11) -0.0059(11)
C15 0.0207(13) 0.0377(16) 0.0341(15) -0.0024(13) 0.0042(11) -0.0006(12)

loop_
_atom_type_symbol
_atom_type_description
_atom_type_scat_dispersion_real
_atom_type_scat_dispersion_imag
_atom_type_scat_source
C C 0.0033 0.0016 'International Tables Vol C Tables 4.2.6.8 and 6.1.1.4'
H H 0.0000 0.0000 'International Tables Vol C Tables 4.2.6.8 and 6.1.1.4'
O O 0.0106 0.0060 'International Tables Vol C Tables 4.2.6.8 and 6.1.1.4'
N N 0.0061 0.0033 'International Tables Vol C Tables 4.2.6.8 and 6.1.1.4'
Sb Sb -0.5866 1.5461 'International Tables Vol C Tables 4.2.6.8 and 6.1.1.4'

loop_
_exptl_crystal_face_index_h
_exptl_crystal_face_index_k
_exptl_crystal_face_index_l
_exptl_crystal_face_perp_dist
1 0 0 0.0549
5 4 0 0.0772
30 -23 0 0.0834
-1 30 -2 0.1235
2 30 5 0.1416
2 -3 10 0.1473
-1 -15 3 0.1443
-30 -2 5 0.0814
-30 -28 -1 0.0817
-15 -2 -1 0.0867
-30 29 -1 0.0746
-1 -10 0 0.1083
-1 -10 -1 0.1047
-8 -1 -30 0.1562
1 10 -2 0.1082

loop_
_geom_angle_atom_site_label_1
_geom_angle_atom_site_label_2
_geom_angle_atom_site_label_3
_geom_angle
_geom_angle_site_symmetry_1
_geom_angle_site_symmetry_3
_geom_angle_publ_flag
O3 Sb1 O1 90.84(7) . . ?
O3 Sb1 O2 91.48(7) . . ?
O1 Sb1 O2 154.27(7) . . ?
O3 Sb1 N1 84.04(7) . . ?
O1 Sb1 N1 80.56(7) . . ?
O2 Sb1 N1 74.20(7) . . ?
C1 N1 C8 120.7(2) . . ?
C1 N1 Sb1 125.57(17) . . ?
C8 N1 Sb1 113.39(15) . . ?
C3 O1 Sb1 127.62(15) . . ?
C9 O2 Sb1 115.23(15) . . ?
N1 C1 C2 127.2(2) . . ?
N1 C1 H1 116.4 . . ?
C2 C1 H1 116.4 . . ?
C7 C2 C3 119.6(2) . . ?
C7 C2 C1 116.9(2) . . ?
C3 C2 C1 123.4(2) . . ?
O1 C3 C4 119.6(2) . . ?
O1 C3 C2 122.0(2) . . ?
C4 C3 C2 118.3(2) . . ?
C5 C4 C3 120.7(3) . . ?
C5 C4 H4 119.7 . . ?
C3 C4 H4 119.7 . . ?
C4 C5 C6 121.2(3) . . ?
C4 C5 H5 119.4 . . ?
C6 C5 H5 119.4 . . ?
C7 C6 C5 118.9(2) . . ?
C7 C6 H6 120.6 . . ?
C5 C6 H6 120.6 . . ?
C6 C7 C2 121.2(2) . . ?
C6 C7 H7 119.4 . . ?
C2 C7 H7 119.4 . . ?
C13 C8 C9 121.0(2) . . ?
C13 C8 N1 125.0(2) . . ?
C9 C8 N1 113.9(2) . . ?
O2 C9 C10 122.5(2) . . ?
O2 C9 C8 118.7(2) . . ?
C10 C9 C8 118.9(2) . . ?
C11 C10 C9 120.1(2) . . ?
C11 C10 H10 120.0 . . ?
C9 C10 H10 120.0 . . ?
C10 C11 C12 120.8(3) . . ?
C10 C11 H11 119.6 . . ?
C12 C11 H11 119.6 . . ?
C11 C12 C13 120.1(3) . . ?
C11 C12 H12 120.0 . . ?
C13 C12 H12 120.0 . . ?
C12 C13 C8 119.1(3) . . ?
C12 C13 H13 120.4 . . ?
C8 C13 H13 120.4 . . ?
C14 O3 Sb1 120.63(17) . . ?
O3 C14 C15 113.9(2) . . ?
O3 C14 H14A 108.8 . . ?
C15 C14 H14A 108.8 . . ?
O3 C14 H14B 108.8 . . ?
C15 C14 H14B 108.8 . . ?
H14A C14 H14B 107.7 . . ?
C14 C15 H15A 109.5 . . ?
C14 C15 H15B 109.5 . . ?
H15A C15 H15B 109.5 . . ?
C14 C15 H15C 109.5 . . ?
H15A C15 H15C 109.5 . . ?
H15B C15 H15C 109.5 . . ?

loop_
_geom_bond_atom_site_label_1
_geom_bond_atom_site_label_2
_geom_bond_distance
_geom_bond_site_symmetry_2
_geom_bond_publ_flag
Sb1 O3 1.9716(18) . ?
Sb1 O1 2.1402(17) . ?
Sb1 O2 2.1496(18) . ?
Sb1 N1 2.194(2) . ?
N1 C1 1.299(3) . ?
N1 C8 1.421(3) . ?
O1 C3 1.322(3) . ?
O2 C9 1.333(3) . ?
C1 C2 1.427(3) . ?
C1 H1 0.9500 . ?
C2 C7 1.411(4) . ?
C2 C3 1.412(3) . ?
C3 C4 1.401(3) . ?
C4 C5 1.383(4) . ?
C4 H4 0.9500 . ?
C5 C6 1.395(4) . ?
C5 H5 0.9500 . ?
C6 C7 1.372(4) . ?
C6 H6 0.9500 . ?
C7 H7 0.9500 . ?
C8 C13 1.392(4) . ?
C8 C9 1.400(3) . ?
C9 C10 1.396(3) . ?
C10 C11 1.378(4) . ?
C10 H10 0.9500 . ?
C11 C12 1.390(4) . ?
C11 H11 0.9500 . ?
C12 C13 1.390(4) . ?
C12 H12 0.9500 . ?
C13 H13 0.9500 . ?
O3 C14 1.432(3) . ?
C14 C15 1.498(4) . ?
C14 H14A 0.9900 . ?
C14 H14B 0.9900 . ?
C15 H15A 0.9800 . ?
C15 H15B 0.9800 . ?
C15 H15C 0.9800 . ?

loop_
_geom_hbond_atom_site_label_D
_geom_hbond_atom_site_label_H
_geom_hbond_atom_site_label_A
_geom_hbond_distance_DH
_geom_hbond_distance_HA
_geom_hbond_distance_DA
_geom_hbond_angle_DHA
_geom_hbond_site_symmetry_A
_geom_hbond_publ_flag
C14 H14B O1 0.99 2.50 3.262(3) 133.5 4_565 yes

loop_
_geom_torsion_atom_site_label_1
_geom_torsion_atom_site_label_2
_geom_torsion_atom_site_label_3
_geom_torsion_atom_site_label_4
_geom_torsion
_geom_torsion_site_symmetry_1
_geom_torsion_site_symmetry_2
_geom_torsion_site_symmetry_3
_geom_torsion_site_symmetry_4
_geom_torsion_publ_flag
C8 N1 C1 C2 174.5(2) . . . . ?
Sb1 N1 C1 C2 -13.1(4) . . . . ?
N1 C1 C2 C7 174.0(2) . . . . ?
N1 C1 C2 C3 -9.4(4) . . . . ?
Sb1 O1 C3 C4 -147.33(19) . . . . ?
Sb1 O1 C3 C2 33.9(3) . . . . ?
C7 C2 C3 O1 175.8(2) . . . . ?
C1 C2 C3 O1 -0.7(4) . . . . ?
C7 C2 C3 C4 -3.0(4) . . . . ?
C1 C2 C3 C4 -179.5(2) . . . . ?
O1 C3 C4 C5 -177.8(2) . . . . ?
C2 C3 C4 C5 0.9(4) . . . . ?
C3 C4 C5 C6 1.6(4) . . . . ?
C4 C5 C6 C7 -2.0(4) . . . . ?
C5 C6 C7 C2 -0.1(4) . . . . ?
C3 C2 C7 C6 2.6(4) . . . . ?
C1 C2 C7 C6 179.3(2) . . . . ?
C1 N1 C8 C13 -21.8(4) . . . . ?
Sb1 N1 C8 C13 165.0(2) . . . . ?
C1 N1 C8 C9 160.6(2) . . . . ?
Sb1 N1 C8 C9 -12.6(3) . . . . ?
Sb1 O2 C9 C10 -160.5(2) . . . . ?
Sb1 O2 C9 C8 19.1(3) . . . . ?
C13 C8 C9 O2 178.4(2) . . . . ?
N1 C8 C9 O2 -3.9(3) . . . . ?
C13 C8 C9 C10 -2.1(4) . . . . ?
N1 C8 C9 C10 175.7(2) . . . . ?
O2 C9 C10 C11 -177.6(3) . . . . ?
C8 C9 C10 C11 2.8(4) . . . . ?
C9 C10 C11 C12 -1.5(5) . . . . ?
C10 C11 C12 C13 -0.7(5) . . . . ?
C11 C12 C13 C8 1.4(4) . . . . ?
C9 C8 C13 C12 0.0(4) . . . . ?
N1 C8 C13 C12 -177.5(3) . . . . ?
Sb1 O3 C14 C15 -81.3(3) . . . . ?
